data_1520417
loop_
_publ_author_name
'Spencer, John'
'Patel, Hiren'
'Callear, Samantha K.'

_publ_section_title
;
 C16H23N4O
;
_journal_name_full 'Crystal Structure Report Archive'
_journal_page_first 646
_journal_year 2009
_chemical_formula_sum 'C16 H23 N4 O'
_chemical_formula_weight 287.38
_space_group_IT_number 14
_symmetry_cell_setting monoclinic
_symmetry_space_group_name_Hall '-P 2yn'
_symmetry_space_group_name_H-M 'P 1 21/n 1'
_atom_sites_solution_hydrogens geom
_atom_sites_solution_primary direct
_atom_sites_solution_secondary difmap
_cell_angle_alpha 90.00
_cell_angle_beta 94.292(2)
_cell_angle_gamma 90.00
_cell_formula_units_Z 4
_cell_length_a 10.5278(5)
_cell_length_b 5.3937(2)
_cell_length_c 27.1476(14)
_cell_measurement_reflns_used 19693
_cell_measurement_temperature 120(2)
_cell_measurement_theta_max 27.48
_cell_measurement_theta_min 2.91
_cell_volume 1537.22(12)
_computing_cell_refinement 'DENZO (Otwinowski & Minor, 1997) & COLLECT (Hooft, R.W.W., 1998)'
_computing_data_collection 'COLLECT (Hooft, R.W.W., 1998)'
_computing_data_reduction 'DENZO (Otwinowski & Minor, 1997) & COLLECT (Hooft, R.W.W., 1998)'
_computing_structure_refinement 'SHELXL-97 (Sheldrick, 2008)'
_diffrn_ambient_temperature 120(2)
_diffrn_measured_fraction_theta_full 0.985
_diffrn_measured_fraction_theta_max 0.985
_diffrn_measurement_device_type 'Bruker-Nonius APEX II CCD camera on \k-goniostat'
_diffrn_measurement_method '\f & \w scans'
_diffrn_radiation_monochromator '10cm confocal mirrors'
_diffrn_radiation_source 'Bruker-Nonius FR591 rotating anode'
_diffrn_radiation_type MoK\a
_diffrn_radiation_wavelength 0.71073
_diffrn_reflns_av_R_equivalents 0.0464
_diffrn_reflns_av_sigmaI/netI 0.0484
_diffrn_reflns_limit_h_max 13
_diffrn_reflns_limit_h_min -13
_diffrn_reflns_limit_k_max 6
_diffrn_reflns_limit_k_min -6
_diffrn_reflns_limit_l_max 34
_diffrn_reflns_limit_l_min -35
_diffrn_reflns_number 14555
_diffrn_reflns_theta_full 27.48
_diffrn_reflns_theta_max 27.48
_diffrn_reflns_theta_min 3.01
_exptl_absorpt_coefficient_mu 0.080
_exptl_absorpt_correction_T_max 0.9960
_exptl_absorpt_correction_T_min 0.9857
_exptl_absorpt_correction_type multi-scan
_exptl_absorpt_process_details 'SADABS 2007/2 (Sheldrick, G.M., 2007)'
_exptl_crystal_colour brown
_exptl_crystal_density_diffrn 1.242
_exptl_crystal_density_method 'not measured'
_exptl_crystal_description block
_exptl_crystal_F_000 620
_exptl_crystal_size_max 0.18
_exptl_crystal_size_mid 0.15
_exptl_crystal_size_min 0.05
_refine_diff_density_max 0.313
_refine_diff_density_min -0.281
_refine_diff_density_rms 0.050
_refine_ls_extinction_method none
_refine_ls_goodness_of_fit_ref 1.063
_refine_ls_hydrogen_treatment mixed
_refine_ls_matrix_type full
_refine_ls_number_parameters 253
_refine_ls_number_reflns 3462
_refine_ls_number_restraints 2
_refine_ls_restrained_S_all 1.063
_refine_ls_R_factor_all 0.1102
_refine_ls_R_factor_gt 0.0782
_refine_ls_shift/su_max 0.000
_refine_ls_shift/su_mean 0.000
_refine_ls_structure_factor_coef Fsqd
_refine_ls_weighting_details 'calc w=1/[\s^2^(Fo^2^)+(0.0315P)^2^+2.2327P] where P=(Fo^2^+2Fc^2^)/3'
_refine_ls_weighting_scheme calc
_refine_ls_wR_factor_gt 0.1535
_refine_ls_wR_factor_ref 0.1734
_reflns_number_gt 2524
_reflns_number_total 3462
_reflns_threshold_expression >2\s(I)
_cod_data_source_file eCrystal-646.cif
_cod_data_source_block 2009src0112
_cod_depositor_comments
;
Citation :
Spencer, John and Patel, Hiren and Callear, Samantha K. (2009) 
University of Southampton, Crystal Structure Report Archive. 
(doi:10.5258/ecrystals/646)

More at:
http://ecrystals.chem.soton.ac.uk/646/
;
_cod_original_sg_symbol_H-M P21/n
_cod_database_code 1520417

loop_
_symmetry_equiv_pos_as_xyz
'x, y, z'
'-x+1/2, y+1/2, -z+1/2'
'-x, -y, -z'
'x-1/2, -y-1/2, z-1/2'

loop_
_atom_site_label
_atom_site_type_symbol
_atom_site_fract_x
_atom_site_fract_y
_atom_site_fract_z
_atom_site_U_iso_or_equiv
_atom_site_adp_type
_atom_site_occupancy
_atom_site_symmetry_multiplicity
_atom_site_calc_flag
_atom_site_refinement_flags
_atom_site_disorder_assembly
_atom_site_disorder_group
C14A C 0.6963(6) -0.2818(16) 0.0784(3) 0.0302(16) Uani 0.546(3) 1 d P A 1
C15A C 0.8347(4) -0.3509(9) 0.07472(16) 0.0330(11) Uani 0.546(3) 1 d P A 1
H15A H 0.8431 -0.5335 0.0732 0.040 Uiso 0.546(3) 1 calc PR A 1
H15B H 0.8861 -0.2915 0.1044 0.040 Uiso 0.546(3) 1 calc PR A 1
C16A C 0.8843(5) -0.2341(10) 0.0284(2) 0.0394(13) Uani 0.546(3) 1 d P A 1
H16A H 0.8796 -0.0513 0.0308 0.047 Uiso 0.546(3) 1 calc PR A 1
H16B H 0.9748 -0.2804 0.0263 0.047 Uiso 0.546(3) 1 calc PR A 1
C17A C 0.8077(6) -0.3189(14) -0.0181(2) 0.0379(14) Uani 0.546(3) 1 d P A 1
H17A H 0.8187 -0.4997 -0.0224 0.045 Uiso 0.546(3) 1 calc PR A 1
H17B H 0.8393 -0.2345 -0.0472 0.045 Uiso 0.546(3) 1 calc PR A 1
C18A C 0.6649(4) -0.2594(10) -0.01507(16) 0.0380(12) Uani 0.546(3) 1 d P A 1
H18A H 0.6527 -0.0774 -0.0159 0.046 Uiso 0.546(3) 1 calc PR A 1
H18B H 0.6157 -0.3307 -0.0442 0.046 Uiso 0.546(3) 1 calc PR A 1
C19A C 0.6133(5) -0.3635(10) 0.03224(19) 0.0338(11) Uani 0.546(3) 1 d P A 1
H19A H 0.5250 -0.3047 0.0347 0.041 Uiso 0.546(3) 1 calc PR A 1
H19B H 0.6116 -0.5468 0.0305 0.041 Uiso 0.546(3) 1 calc PR A 1
C14B C 0.6623(7) -0.3315(17) 0.0632(3) 0.0230(17) Uani 0.454(3) 1 d P A 2
C15B C 0.7581(5) -0.1198(9) 0.06940(19) 0.0292(12) Uani 0.454(3) 1 d P A 2
H15C H 0.8301 -0.1714 0.0927 0.035 Uiso 0.454(3) 1 calc PR A 2
H15D H 0.7167 0.0251 0.0839 0.035 Uiso 0.454(3) 1 calc PR A 2
C16B C 0.8096(5) -0.0431(10) 0.0198(2) 0.0334(13) Uani 0.454(3) 1 d P A 2
H16C H 0.7394 0.0280 -0.0021 0.040 Uiso 0.454(3) 1 calc PR A 2
H16D H 0.8756 0.0864 0.0258 0.040 Uiso 0.454(3) 1 calc PR A 2
C17B C 0.8666(7) -0.2637(14) -0.0058(3) 0.0342(17) Uani 0.454(3) 1 d P A 2
H17C H 0.9439 -0.3207 0.0141 0.041 Uiso 0.454(3) 1 calc PR A 2
H17D H 0.8923 -0.2117 -0.0386 0.041 Uiso 0.454(3) 1 calc PR A 2
C18B C 0.7716(5) -0.4780(13) -0.0122(2) 0.0324(13) Uani 0.454(3) 1 d P A 2
H18C H 0.6983 -0.4268 -0.0349 0.039 Uiso 0.454(3) 1 calc PR A 2
H18D H 0.8130 -0.6215 -0.0271 0.039 Uiso 0.454(3) 1 calc PR A 2
C19B C 0.7244(5) -0.5541(9) 0.0373(2) 0.0287(12) Uani 0.454(3) 1 d P A 2
H19C H 0.7968 -0.6181 0.0590 0.034 Uiso 0.454(3) 1 calc PR A 2
H19D H 0.6612 -0.6892 0.0321 0.034 Uiso 0.454(3) 1 calc PR A 2
C2 C -0.0176(2) 0.1123(5) 0.16817(10) 0.0375(6) Uani 1 1 d . . .
H2 H -0.0573 0.2573 0.1544 0.045 Uiso 1 1 calc R . .
C3 C -0.0877(2) -0.0383(5) 0.19684(9) 0.0323(6) Uani 1 1 d . . .
C4 C -0.0294(3) -0.2533(5) 0.21401(11) 0.0437(7) Uani 1 1 d . . .
H4 H -0.0751 -0.3674 0.2326 0.052 Uiso 1 1 calc R . .
C5 C 0.0951(2) -0.3045(5) 0.20436(11) 0.0421(7) Uani 1 1 d . . .
H5 H 0.1351 -0.4531 0.2162 0.051 Uiso 1 1 calc R . .
C6 C 0.1607(2) -0.1367(5) 0.17725(9) 0.0328(6) Uani 1 1 d . . .
C8 C 0.3528(2) -0.3928(6) 0.18611(10) 0.0412(7) Uani 1 1 d . . .
H8A H 0.3231 -0.5302 0.1640 0.049 Uiso 1 1 calc R . .
H8B H 0.3292 -0.4325 0.2198 0.049 Uiso 1 1 calc R . .
C9 C 0.4965(2) -0.3698(7) 0.18636(10) 0.0511(8) Uani 1 1 d . . .
H9A H 0.5273 -0.2479 0.2118 0.061 Uiso 1 1 calc R . .
H9B H 0.5362 -0.5319 0.1951 0.061 Uiso 1 1 calc R . .
C11 C 0.4721(3) -0.0634(5) 0.12134(16) 0.0651(11) Uani 1 1 d . . .
H11A H 0.4952 -0.0252 0.0875 0.078 Uiso 1 1 calc R . .
H11B H 0.5013 0.0755 0.1432 0.078 Uiso 1 1 calc R . .
C12 C 0.3284(3) -0.0900(5) 0.12143(11) 0.0463(8) Uani 1 1 d . . .
H12A H 0.2875 0.0702 0.1121 0.056 Uiso 1 1 calc R . .
H12B H 0.2983 -0.2150 0.0965 0.056 Uiso 1 1 calc R . .
C13 C 0.6342(2) -0.4054(5) 0.11897(11) 0.0396(7) Uani 1 1 d . . .
N1 N 0.1040(2) 0.0666(4) 0.15842(9) 0.0420(6) Uani 1 1 d . . .
N3 N -0.2097(2) 0.0300(5) 0.20977(9) 0.0388(6) Uani 1 1 d D . .
N7 N 0.29113(19) -0.1647(4) 0.16951(8) 0.0366(5) Uani 1 1 d . . .
N10 N 0.5347(2) -0.2911(4) 0.13846(9) 0.0416(6) Uani 1 1 d . A .
O12 O 0.68528(17) -0.5884(4) 0.13863(7) 0.0420(5) Uani 1 1 d . A .
H3A H -0.247(2) 0.140(5) 0.1890(9) 0.042(8) Uiso 1 1 d D . .
H3B H -0.255(3) -0.101(4) 0.2195(11) 0.055(9) Uiso 1 1 d D . .

loop_
_atom_site_aniso_label
_atom_site_aniso_U_11
_atom_site_aniso_U_22
_atom_site_aniso_U_33
_atom_site_aniso_U_23
_atom_site_aniso_U_13
_atom_site_aniso_U_12
C14A 0.018(3) 0.041(4) 0.032(4) 0.004(3) 0.002(3) -0.002(3)
C15A 0.031(2) 0.039(3) 0.029(2) 0.002(2) 0.0052(18) 0.006(2)
C16A 0.033(3) 0.040(3) 0.047(3) 0.001(3) 0.016(2) 0.002(2)
C17A 0.040(4) 0.050(4) 0.025(3) 0.006(3) 0.009(3) 0.007(3)
C18A 0.039(3) 0.049(3) 0.027(2) 0.005(2) 0.005(2) 0.005(2)
C19A 0.026(2) 0.046(3) 0.029(3) 0.012(2) 0.003(2) -0.002(2)
C14B 0.010(4) 0.028(4) 0.031(6) 0.006(3) 0.003(3) 0.003(3)
C15B 0.039(3) 0.017(3) 0.032(3) -0.001(2) 0.006(2) -0.005(2)
C16B 0.039(3) 0.028(3) 0.035(3) 0.004(2) 0.014(2) -0.004(2)
C17B 0.030(4) 0.041(4) 0.032(4) -0.010(3) 0.010(3) -0.003(3)
C18B 0.026(3) 0.036(4) 0.035(3) -0.013(3) 0.007(2) -0.001(3)
C19B 0.031(3) 0.020(3) 0.036(3) -0.005(2) 0.004(2) -0.001(2)
C2 0.0325(13) 0.0341(14) 0.0473(15) -0.0034(12) 0.0124(11) 0.0016(11)
C3 0.0270(12) 0.0386(14) 0.0322(13) -0.0076(11) 0.0082(10) -0.0023(10)
C4 0.0361(14) 0.0422(16) 0.0555(17) 0.0099(14) 0.0203(13) 0.0015(12)
C5 0.0345(14) 0.0389(15) 0.0552(17) 0.0046(14) 0.0173(12) 0.0036(12)
C6 0.0282(12) 0.0324(13) 0.0393(14) -0.0108(11) 0.0122(10) -0.0031(10)
C8 0.0296(13) 0.0623(19) 0.0331(14) 0.0059(13) 0.0108(11) 0.0055(13)
C9 0.0318(14) 0.088(2) 0.0343(14) -0.0139(16) 0.0084(11) 0.0027(15)
C11 0.0494(18) 0.0314(15) 0.122(3) 0.0065(18) 0.052(2) 0.0055(13)
C12 0.0432(15) 0.0333(15) 0.0666(19) 0.0125(14) 0.0319(14) 0.0108(12)
C13 0.0369(14) 0.0300(14) 0.0543(17) 0.0042(13) 0.0200(12) 0.0012(11)
N1 0.0384(12) 0.0323(12) 0.0579(15) -0.0044(11) 0.0218(11) -0.0012(10)
N3 0.0263(11) 0.0482(15) 0.0427(13) 0.0057(12) 0.0086(10) 0.0034(10)
N7 0.0279(10) 0.0382(12) 0.0456(13) -0.0093(10) 0.0145(9) -0.0027(9)
N10 0.0338(11) 0.0364(13) 0.0570(15) -0.0040(11) 0.0200(10) 0.0000(10)
O12 0.0422(10) 0.0418(11) 0.0438(11) 0.0097(9) 0.0148(8) 0.0067(9)

loop_
_atom_type_symbol
_atom_type_description
_atom_type_scat_dispersion_real
_atom_type_scat_dispersion_imag
_atom_type_scat_source
C C 0.0033 0.0016 'International Tables Vol C Tables 4.2.6.8 and 6.1.1.4'
H H 0.0000 0.0000 'International Tables Vol C Tables 4.2.6.8 and 6.1.1.4'
N N 0.0061 0.0033 'International Tables Vol C Tables 4.2.6.8 and 6.1.1.4'
O O 0.0106 0.0060 'International Tables Vol C Tables 4.2.6.8 and 6.1.1.4'

loop_
_geom_angle_atom_site_label_1
_geom_angle_atom_site_label_2
_geom_angle_atom_site_label_3
_geom_angle
_geom_angle_site_symmetry_1
_geom_angle_site_symmetry_3
C13 C14A C15A 114.7(6) . .
C13 C14A C19A 102.8(5) . .
C15A C14A C19A 111.5(6) . .
C14A C15A C16A 110.0(5) . .
C14A C15A H15A 109.7 . .
C16A C15A H15A 109.7 . .
C14A C15A H15B 109.7 . .
C16A C15A H15B 109.7 . .
H15A C15A H15B 108.2 . .
C17A C16A C15A 111.5(4) . .
C17A C16A H16A 109.3 . .
C15A C16A H16A 109.3 . .
C17A C16A H16B 109.3 . .
C15A C16A H16B 109.3 . .
H16A C16A H16B 108.0 . .
C16A C17A C18A 110.6(4) . .
C16A C17A H17A 109.5 . .
C18A C17A H17A 109.5 . .
C16A C17A H17B 109.5 . .
C18A C17A H17B 109.5 . .
H17A C17A H17B 108.1 . .
C19A C18A C17A 112.0(4) . .
C19A C18A H18A 109.2 . .
C17A C18A H18A 109.2 . .
C19A C18A H18B 109.2 . .
C17A C18A H18B 109.2 . .
H18A C18A H18B 107.9 . .
C14A C19A C18A 111.2(5) . .
C14A C19A H19A 109.4 . .
C18A C19A H19A 109.4 . .
C14A C19A H19B 109.4 . .
C18A C19A H19B 109.4 . .
H19A C19A H19B 108.0 . .
C15B C14B C19B 109.3(6) . .
C15B C14B C13 104.3(5) . .
C19B C14B C13 110.1(6) . .
C14B C15B C16B 112.1(5) . .
C14B C15B H15C 109.2 . .
C16B C15B H15C 109.2 . .
C14B C15B H15D 109.2 . .
C16B C15B H15D 109.2 . .
H15C C15B H15D 107.9 . .
C17B C16B C15B 111.3(5) . .
C17B C16B H16C 109.4 . .
C15B C16B H16C 109.4 . .
C17B C16B H16D 109.4 . .
C15B C16B H16D 109.4 . .
H16C C16B H16D 108.0 . .
C16B C17B C18B 111.4(5) . .
C16B C17B H17C 109.3 . .
C18B C17B H17C 109.3 . .
C16B C17B H17D 109.3 . .
C18B C17B H17D 109.3 . .
H17C C17B H17D 108.0 . .
C19B C18B C17B 110.9(5) . .
C19B C18B H18C 109.5 . .
C17B C18B H18C 109.5 . .
C19B C18B H18D 109.5 . .
C17B C18B H18D 109.5 . .
H18C C18B H18D 108.1 . .
C18B C19B C14B 111.4(5) . .
C18B C19B H19C 109.3 . .
C14B C19B H19C 109.3 . .
C18B C19B H19D 109.3 . .
C14B C19B H19D 109.3 . .
H19C C19B H19D 108.0 . .
N1 C2 C3 124.0(3) . .
N1 C2 H2 118.0 . .
C3 C2 H2 118.0 . .
C4 C3 C2 116.4(2) . .
C4 C3 N3 121.9(2) . .
C2 C3 N3 121.7(2) . .
C3 C4 C5 120.6(2) . .
C3 C4 H4 119.7 . .
C5 C4 H4 119.7 . .
C6 C5 C4 119.2(3) . .
C6 C5 H5 120.4 . .
C4 C5 H5 120.4 . .
N1 C6 C5 121.0(2) . .
N1 C6 N7 116.3(2) . .
C5 C6 N7 122.6(2) . .
N7 C8 C9 110.9(2) . .
N7 C8 H8A 109.5 . .
C9 C8 H8A 109.5 . .
N7 C8 H8B 109.5 . .
C9 C8 H8B 109.5 . .
H8A C8 H8B 108.1 . .
N10 C9 C8 111.2(2) . .
N10 C9 H9A 109.4 . .
C8 C9 H9A 109.4 . .
N10 C9 H9B 109.4 . .
C8 C9 H9B 109.4 . .
H9A C9 H9B 108.0 . .
N10 C11 C12 110.3(2) . .
N10 C11 H11A 109.6 . .
C12 C11 H11A 109.6 . .
N10 C11 H11B 109.6 . .
C12 C11 H11B 109.6 . .
H11A C11 H11B 108.1 . .
N7 C12 C11 111.4(3) . .
N7 C12 H12A 109.3 . .
C11 C12 H12A 109.3 . .
N7 C12 H12B 109.4 . .
C11 C12 H12B 109.4 . .
H12A C12 H12B 108.0 . .
O12 C13 N10 121.5(2) . .
O12 C13 C14A 118.8(4) . .
N10 C13 C14A 118.8(4) . .
O12 C13 C14B 120.1(4) . .
N10 C13 C14B 117.0(4) . .
C14A C13 C14B 21.5(3) . .
C6 N1 C2 118.7(2) . .
C3 N3 H3A 112.7(18) . .
C3 N3 H3B 112(2) . .
H3A N3 H3B 119(3) . .
C6 N7 C8 117.6(2) . .
C6 N7 C12 115.9(2) . .
C8 N7 C12 111.80(19) . .
C13 N10 C9 119.3(2) . .
C13 N10 C11 127.2(2) . .
C9 N10 C11 112.6(2) . .

loop_
_geom_bond_atom_site_label_1
_geom_bond_atom_site_label_2
_geom_bond_distance
_geom_bond_site_symmetry_2
C14A C13 1.481(9) .
C14A C15A 1.514(8) .
C14A C19A 1.537(7) .
C15A C16A 1.534(6) .
C15A H15A 0.9900 .
C15A H15B 0.9900 .
C16A C17A 1.517(8) .
C16A H16A 0.9900 .
C16A H16B 0.9900 .
C17A C18A 1.546(7) .
C17A H17A 0.9900 .
C17A H17B 0.9900 .
C18A C19A 1.537(6) .
C18A H18A 0.9900 .
C18A H18B 0.9900 .
C19A H19A 0.9900 .
C19A H19B 0.9900 .
C14B C15B 1.525(9) .
C14B C19B 1.558(10) .
C14B C13 1.615(9) .
C15B C16B 1.546(7) .
C15B H15C 0.9900 .
C15B H15D 0.9900 .
C16B C17B 1.523(9) .
C16B H16C 0.9900 .
C16B H16D 0.9900 .
C17B C18B 1.530(8) .
C17B H17C 0.9900 .
C17B H17D 0.9900 .
C18B C19B 1.524(8) .
C18B H18C 0.9900 .
C18B H18D 0.9900 .
C19B H19C 0.9900 .
C19B H19D 0.9900 .
C2 N1 1.349(3) .
C2 C3 1.377(3) .
C2 H2 0.9500 .
C3 C4 1.377(4) .
C3 N3 1.406(3) .
C4 C5 1.384(3) .
C4 H4 0.9500 .
C5 C6 1.383(3) .
C5 H5 0.9500 .
C6 N1 1.332(3) .
C6 N7 1.413(3) .
C8 N7 1.448(4) .
C8 C9 1.517(3) .
C8 H8A 0.9900 .
C8 H8B 0.9900 .
C9 N10 1.453(3) .
C9 H9A 0.9900 .
C9 H9B 0.9900 .
C11 N10 1.454(4) .
C11 C12 1.519(4) .
C11 H11A 0.9900 .
C11 H11B 0.9900 .
C12 N7 1.448(3) .
C12 H12A 0.9900 .
C12 H12B 0.9900 .
C13 O12 1.227(3) .
C13 N10 1.357(3) .
N3 H3A 0.890(17) .
N3 H3B 0.903(18) .

loop_
_geom_hbond_atom_site_label_D
_geom_hbond_atom_site_label_H
_geom_hbond_atom_site_label_A
_geom_hbond_distance_DH
_geom_hbond_distance_HA
_geom_hbond_distance_DA
_geom_hbond_angle_DHA
_geom_hbond_site_symmetry_A
N3 H3A O12 0.890(17) 2.092(18) 2.978(3) 174(3) 1_465
